data_7035812
loop_
_publ_author_name
'Hald\'on, Estela'
'Kozma, \'Agnes'
'Tinnermann, Hendrik'
'Gu, Lianghu'
'Goddard, Richard'
'Alcarazo, Manuel'

_publ_section_title
;
 Synthesis and reactivity of \a-cationic phosphines: the effect of
 imidazolinium and amidinium substituents.
;
_journal_issue 5
_journal_name_full 'Dalton transactions (Cambridge, England : 2003)'
_journal_page_first 1872
_journal_page_last 1876
_journal_paper_doi 10.1039/c5dt02341f
_journal_volume 45
_journal_year 2016
_chemical_compound_source dimethylsulfoxid,diethylether
_chemical_formula_moiety 'C17 H20 N2 P CL3 PT'
_chemical_formula_sum 'C17 H20 Cl3 N2 P Pt'
_chemical_formula_weight 584.76
_space_group_crystal_system monoclinic
_space_group_IT_number 14
_space_group_name_Hall '-P 2yn'
_space_group_name_H-M_alt 'P 1 21/n 1'
_symmetry_cell_setting monoclinic
_symmetry_Int_Tables_number 14
_symmetry_space_group_name_Hall '-P 2yn'
_symmetry_space_group_name_H-M 'P 1 21/n 1'
_atom_sites_solution_hydrogens geom
_atom_sites_solution_primary direct
_atom_sites_solution_secondary difmap
_audit_block_code KOZ-CA-325-03
_audit_creation_date 2013-05-28
_audit_creation_method
;
  Olex2 1.2
  (compiled Apr 23 2013 17:59:47, GUI svn.r4466)
;
_audit_update_record
;
2015-06-19 deposited with the CCDC.
2015-07-06 downloaded from the CCDC.
;
_cell_angle_alpha 90
_cell_angle_beta 91.790(7)
_cell_angle_gamma 90
_cell_formula_units_Z 4
_cell_length_a 10.6985(8)
_cell_length_b 17.0969(13)
_cell_length_c 10.7451(11)
_cell_measurement_reflns_used 24050
_cell_measurement_temperature 150
_cell_measurement_theta_max 33.0995
_cell_measurement_theta_min 2.6407
_cell_volume 1964.4(3)
_computing_cell_refinement 'DENZO (Bruker AXS, 2006)'
_computing_data_collection 'DATCOL (Bruker AXS, 2006)'
_computing_data_reduction 'DENZO (Bruker AXS, 2006)'
_computing_molecular_graphics 'DIAMOND (Crystal Impact GbR, 2005)'
_computing_publication_material
;
O. V. Dolomanov, L. J. Bourhis, R. J. Gildea, J. A. K. Howard and H. Puschmann,
OLEX2: a complete structure solution, refinement and analysis program.
J. Appl. Cryst. (2009). 42, 339-341.
;
_computing_structure_refinement 'SHELXL-97 (Sheldrick, 2008)'
_computing_structure_solution 'SHELXS-97 (Sheldrick, 2008)'
_diffrn_ambient_temperature 150
_diffrn_detector_area_resol_mean 18.02
_diffrn_measured_fraction_theta_full 0.999
_diffrn_measured_fraction_theta_max 0.995
_diffrn_measurement_device_type 'Bruker AXS Enraf-Nonius KappaCCD'
_diffrn_measurement_method 'CCD \f- and \w-scans'
_diffrn_radiation_monochromator graphite
_diffrn_radiation_source '0.2 x 2mm^2^ focus rotating anode'
_diffrn_radiation_type MoK\a
_diffrn_radiation_wavelength 0.71073
_diffrn_reflns_av_R_equivalents 0.0627
_diffrn_reflns_av_unetI/netI 0.0672
_diffrn_reflns_Laue_measured_fraction_full 0.999
_diffrn_reflns_Laue_measured_fraction_max 0.995
_diffrn_reflns_limit_h_max 16
_diffrn_reflns_limit_h_min -16
_diffrn_reflns_limit_k_max 26
_diffrn_reflns_limit_k_min -25
_diffrn_reflns_limit_l_max 16
_diffrn_reflns_limit_l_min -15
_diffrn_reflns_number 22176
_diffrn_reflns_point_group_measured_fraction_full 0.999
_diffrn_reflns_point_group_measured_fraction_max 0.995
_diffrn_reflns_theta_full 25.242
_diffrn_reflns_theta_max 33.166
_diffrn_reflns_theta_min 2.646
_exptl_absorpt_coefficient_mu 7.634
_exptl_absorpt_correction_T_max 0.68843
_exptl_absorpt_correction_T_min 0.59913
_exptl_absorpt_correction_type gaussian
_exptl_absorpt_process_details 'SADABS (Bruker AXS, 2008)'
_exptl_crystal_colour yellow
_exptl_crystal_density_diffrn 1.977
_exptl_crystal_description prism
_exptl_crystal_F_000 1120
_exptl_crystal_size_max 0.07
_exptl_crystal_size_mid 0.07
_exptl_crystal_size_min 0.06
_refine_diff_density_max 2.540
_refine_diff_density_min -6.738
_refine_diff_density_rms 0.323
_refine_ls_extinction_method none
_refine_ls_goodness_of_fit_ref 1.033
_refine_ls_hydrogen_treatment constr
_refine_ls_matrix_type full
_refine_ls_number_parameters 219
_refine_ls_number_reflns 7474
_refine_ls_number_restraints 0
_refine_ls_restrained_S_all 1.033
_refine_ls_R_factor_all 0.0775
_refine_ls_R_factor_gt 0.0563
_refine_ls_shift/su_max 0.001
_refine_ls_shift/su_mean 0.000
_refine_ls_structure_factor_coef Fsqd
_refine_ls_weighting_details 'w=1/[\s^2^(Fo^2^)+(0.0919P)^2^] where P=(Fo^2^+2Fc^2^)/3'
_refine_ls_weighting_scheme calc
_refine_ls_wR_factor_gt 0.1374
_refine_ls_wR_factor_ref 0.1527
_reflns_Friedel_coverage 0.000
_reflns_number_gt 5707
_reflns_number_total 7474
_reflns_threshold_expression 'I > 2\s(I)'
_cod_data_source_file c5dt02341f2.cif
_cod_data_source_block 8280sadabs
_cod_depositor_comments
;
The following automatic conversions were performed:

'_symmetry_cell_setting' value 'MONOCLINIC' changed to 'monoclinic'
according to
/usr/data/users/saulius/crontab/automatic-downloads/rss-feeds/RSC/lib/dictionaries/cif_core.dic
dictionary named 'cif_core.dic' version 2.4.2 from 2011-04-26.

Automatic conversion script
Id: cif_fix_values 3271 2015-04-21 07:52:19Z andrius 

 Adding full bibliography for 7035812--7035820.cif.
;
_cod_original_sg_symbol_Hall '-p 2yn'
_cod_original_sg_symbol_H-M P21/n
_cod_database_code 7035812
_olex2_refinement_description
;
1. Fixed Uiso
 At 1.2 times of:
  All C(H) groups, All C(H,H) groups
 At 1.5 times of:
  All C(H,H,H) groups
2.a Secondary CH2 refined with riding coordinates:
 C2(H2A,H2B), C3(H3A,H3B)
2.b Aromatic/amide H refined with riding coordinates:
 C7(H7), C8(H8), C9(H9), C10(H10), C11(H11), C13(H13), C14(H14), C15(H15),
 C16(H16), C17(H17)
2.c Idealised Me refined as rotating group:
 C4(H4A,H4B,H4C), C5(H5A,H5B,H5C)
;
_shelx_space_group_comment
;
The symmetry employed for this shelxl refinement is uniquely defined
by the following loop, which should always be used as a source of
symmetry information in preference to the above space-group names.
They are only intended as comments.
;
_shelxl_version_number 2013-3

loop_
_space_group_symop_operation_xyz
'x, y, z'
'-x+1/2, y+1/2, -z+1/2'
'-x, -y, -z'
'x-1/2, -y-1/2, z-1/2'

loop_
_atom_site_label
_atom_site_type_symbol
_atom_site_fract_x
_atom_site_fract_y
_atom_site_fract_z
_atom_site_U_iso_or_equiv
_atom_site_adp_type
_atom_site_occupancy
_atom_site_site_symmetry_order
_atom_site_calc_flag
_atom_site_refinement_flags_posn
_atom_site_refinement_flags_adp
Pt1 Pt 0.25056(2) 0.35776(2) 0.85610(2) 0.02098(8) Uani 1 1 d . .
Cl1 Cl 0.37739(12) 0.39858(9) 0.69859(14) 0.0283(3) Uani 1 1 d . .
Cl2 Cl 0.40468(14) 0.40070(10) 1.00036(16) 0.0352(3) Uani 1 1 d . .
Cl3 Cl 0.13824(15) 0.30648(10) 1.01707(14) 0.0349(3) Uani 1 1 d . .
P1 P 0.09346(12) 0.32165(8) 0.73021(13) 0.0195(3) Uani 1 1 d . .
N1 N 0.1763(4) 0.1702(3) 0.6892(4) 0.0232(9) Uani 1 1 d . .
N2 N 0.0085(5) 0.1689(3) 0.8026(5) 0.0255(9) Uani 1 1 d . .
C1 C 0.0875(5) 0.2123(3) 0.7396(5) 0.0205(10) Uani 1 1 d . .
C2 C 0.1559(6) 0.0852(3) 0.7111(6) 0.0269(11) Uani 1 1 d . .
H2A H 0.2298 0.0608 0.7530 0.032 Uiso 1 1 calc R U
H2B H 0.1365 0.0572 0.6322 0.032 Uiso 1 1 calc R U
C3 C 0.0447(6) 0.0860(4) 0.7948(7) 0.0336(13) Uani 1 1 d . .
H3A H -0.0248 0.0543 0.7585 0.040 Uiso 1 1 calc R U
H3B H 0.0679 0.0651 0.8783 0.040 Uiso 1 1 calc R U
C4 C 0.2801(5) 0.1952(4) 0.6129(6) 0.0291(12) Uani 1 1 d . .
H4A H 0.3554 0.1655 0.6368 0.044 Uiso 1 1 calc R U
H4B H 0.2957 0.2512 0.6260 0.044 Uiso 1 1 calc R U
H4C H 0.2587 0.1858 0.5248 0.044 Uiso 1 1 calc R U
C5 C -0.0974(6) 0.1892(4) 0.8743(7) 0.0389(15) Uani 1 1 d . .
H5A H -0.1733 0.1876 0.8209 0.058 Uiso 1 1 calc R U
H5B H -0.0861 0.2420 0.9083 0.058 Uiso 1 1 calc R U
H5C H -0.1051 0.1518 0.9427 0.058 Uiso 1 1 calc R U
C6 C 0.0930(5) 0.3411(3) 0.5634(5) 0.0224(10) Uani 1 1 d . .
C7 C 0.0516(5) 0.2868(4) 0.4745(5) 0.0268(11) Uani 1 1 d . .
H7 H 0.0294 0.2354 0.4992 0.032 Uiso 1 1 calc R U
C8 C 0.0429(6) 0.3082(4) 0.3492(6) 0.0333(13) Uani 1 1 d . .
H8 H 0.0183 0.2710 0.2874 0.040 Uiso 1 1 calc R U
C9 C 0.0713(6) 0.3856(4) 0.3159(6) 0.0352(14) Uani 1 1 d . .
H9 H 0.0636 0.4008 0.2310 0.042 Uiso 1 1 calc R U
C10 C 0.1099(6) 0.4394(4) 0.4034(6) 0.0317(12) Uani 1 1 d . .
H10 H 0.1287 0.4914 0.3791 0.038 Uiso 1 1 calc R U
C11 C 0.1216(5) 0.4174(3) 0.5293(6) 0.0262(11) Uani 1 1 d . .
H11 H 0.1487 0.4543 0.5905 0.031 Uiso 1 1 calc R U
C12 C -0.0595(5) 0.3603(3) 0.7676(6) 0.0238(11) Uani 1 1 d . .
C13 C -0.0699(5) 0.4203(3) 0.8570(5) 0.0251(11) Uani 1 1 d . .
H13 H 0.0025 0.4383 0.9016 0.030 Uiso 1 1 calc R U
C14 C -0.1849(6) 0.4528(4) 0.8795(6) 0.0285(12) Uani 1 1 d . .
H14 H -0.1912 0.4940 0.9384 0.034 Uiso 1 1 calc R U
C15 C -0.2927(5) 0.4253(4) 0.8157(7) 0.0330(14) Uani 1 1 d . .
H15 H -0.3722 0.4467 0.8336 0.040 Uiso 1 1 calc R U
C16 C -0.2834(6) 0.3673(4) 0.7272(7) 0.0338(14) Uani 1 1 d . .
H16 H -0.3569 0.3489 0.6848 0.041 Uiso 1 1 calc R U
C17 C -0.1669(5) 0.3349(4) 0.6988(6) 0.0287(12) Uani 1 1 d . .
H17 H -0.1604 0.2969 0.6348 0.034 Uiso 1 1 calc R U

loop_
_atom_site_aniso_label
_atom_site_aniso_U_11
_atom_site_aniso_U_22
_atom_site_aniso_U_33
_atom_site_aniso_U_23
_atom_site_aniso_U_13
_atom_site_aniso_U_12
Pt1 0.01382(10) 0.02446(12) 0.02438(12) -0.00300(7) -0.00409(7) 0.00208(6)
Cl1 0.0168(5) 0.0332(7) 0.0350(7) -0.0027(6) 0.0020(5) -0.0044(5)
Cl2 0.0243(6) 0.0401(8) 0.0402(8) -0.0127(6) -0.0141(6) 0.0059(6)
Cl3 0.0301(7) 0.0492(9) 0.0253(7) 0.0061(6) -0.0007(6) 0.0030(6)
P1 0.0131(5) 0.0229(6) 0.0224(6) -0.0012(5) -0.0014(5) 0.0006(4)
N1 0.021(2) 0.025(2) 0.024(2) 0.0010(18) 0.0008(18) 0.0009(17)
N2 0.019(2) 0.028(2) 0.028(2) 0.003(2) 0.0010(18) -0.0012(18)
C1 0.017(2) 0.022(2) 0.022(2) -0.0009(19) -0.0049(18) 0.0001(18)
C2 0.026(3) 0.023(3) 0.031(3) 0.002(2) -0.003(2) 0.002(2)
C3 0.031(3) 0.030(3) 0.040(3) 0.007(3) -0.001(3) -0.001(2)
C4 0.017(2) 0.039(3) 0.032(3) -0.005(3) 0.005(2) 0.001(2)
C5 0.027(3) 0.041(4) 0.049(4) 0.006(3) 0.015(3) 0.000(3)
C6 0.017(2) 0.028(2) 0.022(2) 0.002(2) -0.0015(19) -0.0013(19)
C7 0.021(2) 0.031(3) 0.028(3) 0.000(2) 0.001(2) 0.000(2)
C8 0.033(3) 0.037(3) 0.030(3) -0.002(3) -0.005(3) 0.003(3)
C9 0.032(3) 0.047(4) 0.027(3) 0.011(3) -0.002(2) 0.006(3)
C10 0.033(3) 0.034(3) 0.029(3) 0.006(2) 0.004(2) 0.003(2)
C11 0.021(2) 0.027(3) 0.030(3) 0.000(2) 0.000(2) 0.002(2)
C12 0.017(2) 0.027(3) 0.027(3) 0.005(2) -0.002(2) -0.0007(18)
C13 0.019(2) 0.029(3) 0.027(3) 0.001(2) 0.001(2) 0.001(2)
C14 0.025(3) 0.028(3) 0.033(3) 0.003(2) 0.007(2) 0.007(2)
C15 0.018(2) 0.035(3) 0.046(4) 0.010(3) 0.008(2) 0.005(2)
C16 0.015(2) 0.042(4) 0.044(4) 0.001(3) -0.002(2) 0.005(2)
C17 0.014(2) 0.032(3) 0.040(3) 0.002(3) -0.001(2) -0.002(2)

loop_
_atom_type_symbol
_atom_type_description
_atom_type_scat_dispersion_real
_atom_type_scat_dispersion_imag
_atom_type_scat_source
C C 0.0033 0.0016 'International Tables Vol C Tables 4.2.6.8 and 6.1.1.4'
H H 0.0000 0.0000 'International Tables Vol C Tables 4.2.6.8 and 6.1.1.4'
N N 0.0061 0.0033 'International Tables Vol C Tables 4.2.6.8 and 6.1.1.4'
P P 0.1023 0.0942 'International Tables Vol C Tables 4.2.6.8 and 6.1.1.4'
Cl Cl 0.1484 0.1585 'International Tables Vol C Tables 4.2.6.8 and 6.1.1.4'
Pt Pt -1.7033 8.3905 'International Tables Vol C Tables 4.2.6.8 and 6.1.1.4'

loop_
_exptl_crystal_face_index_h
_exptl_crystal_face_index_k
_exptl_crystal_face_index_l
_exptl_crystal_face_perp_dist
0.00 -1.00 0.00 0.0300
0.00 1.00 0.00 0.0300
1.00 0.00 -1.00 0.0350
-1.00 0.00 1.00 0.0350
-1.00 0.00 -1.00 0.0350
1.00 0.00 1.00 0.0350
-1.00 2.00 -1.00 0.0300
1.00 -2.00 1.00 0.0300
-1.00 -2.00 -1.00 0.0300
1.00 2.00 1.00 0.0300

loop_
_geom_angle_atom_site_label_1
_geom_angle_atom_site_label_2
_geom_angle_atom_site_label_3
_geom_angle
Cl1 Pt1 Cl2 88.44(6)
Cl3 Pt1 Cl1 174.07(5)
Cl3 Pt1 Cl2 89.73(6)
P1 Pt1 Cl1 95.09(5)
P1 Pt1 Cl2 175.21(5)
P1 Pt1 Cl3 87.07(5)
C1 P1 Pt1 105.79(16)
C6 P1 Pt1 121.93(18)
C6 P1 C1 103.6(3)
C12 P1 Pt1 115.8(2)
C12 P1 C1 108.5(2)
C12 P1 C6 100.1(3)
C1 N1 C2 110.8(5)
C1 N1 C4 129.7(5)
C4 N1 C2 119.4(5)
C1 N2 C3 109.7(5)
C1 N2 C5 131.8(5)
C5 N2 C3 118.5(5)
N1 C1 P1 119.6(4)
N1 C1 N2 112.5(5)
N2 C1 P1 127.5(4)
N1 C2 C3 101.9(5)
N2 C3 C2 104.8(5)
C7 C6 P1 122.9(4)
C11 C6 P1 115.8(4)
C11 C6 C7 120.8(5)
C6 C7 C8 119.8(6)
C7 C8 C9 118.9(6)
C10 C9 C8 121.3(6)
C9 C10 C11 119.8(6)
C6 C11 C10 119.4(5)
C13 C12 P1 120.2(4)
C13 C12 C17 119.9(5)
C17 C12 P1 119.6(5)
C14 C13 C12 120.2(5)
C13 C14 C15 120.2(6)
C16 C15 C14 120.1(6)
C15 C16 C17 121.1(6)
C16 C17 C12 118.5(6)

loop_
_geom_bond_atom_site_label_1
_geom_bond_atom_site_label_2
_geom_bond_distance
Pt1 Cl1 2.3100(15)
Pt1 Cl2 2.3454(14)
Pt1 Cl3 2.3097(16)
Pt1 P1 2.2122(13)
P1 C1 1.874(5)
P1 C6 1.823(6)
P1 C12 1.821(6)
N1 C1 1.322(7)
N1 C2 1.489(7)
N1 C4 1.465(8)
N2 C1 1.325(7)
N2 C3 1.472(8)
N2 C5 1.432(8)
C2 C3 1.515(9)
C6 C7 1.394(8)
C6 C11 1.392(8)
C7 C8 1.395(9)
C8 C9 1.407(10)
C9 C10 1.370(10)
C10 C11 1.406(8)
C12 C13 1.412(8)
C12 C17 1.414(8)
C13 C14 1.378(8)
C14 C15 1.405(10)
C15 C16 1.381(10)
C16 C17 1.406(8)

loop_
_cod_changelog_entry_id
_cod_changelog_entry_author
_cod_changelog_entry_date
_cod_changelog_entry_text
1 'Vaitkus, Antanas' 2022-06-28T20:30:00+03:00
;
 Removed the '_chemical_name_systematic' data item that had an incorrect value.
;
